data_4021291
loop_
_publ_author_name
'Tomoo Hayamizu'
'Hajime Maeda'
'Kazuhiko Mizuno'

_publ_section_title
;
 Diastereoselective Protonation on Radical Anions of Electron-Deficient
 Alkenes via Photoinduced Electron Transfer
;
_journal_name_full 'Journal of Organic Chemistry'
_journal_page_first 4997
_journal_page_last 5004
_journal_paper_doi 10.1021/jo0496953
_journal_volume 69
_journal_year 2004
_chemical_formula_moiety 'C13 H20 N2 '
_chemical_formula_sum 'C13 H20 N2'
_chemical_formula_weight 204.31
_space_group_IT_number 2
_space_group_name_Hall '-P 1'
_space_group_name_H-M_alt 'P -1'
_symmetry_cell_setting triclinic
_symmetry_Int_Tables_number 2
_symmetry_space_group_name_Hall '-P 1'
_symmetry_space_group_name_H-M 'P -1'
_cell_angle_alpha 103.712(6)
_cell_angle_beta 99.04(1)
_cell_angle_gamma 104.228(5)
_cell_formula_units_Z 4
_cell_length_a 8.3392(3)
_cell_length_b 11.6677(4)
_cell_length_c 15.175(2)
_cell_measurement_temperature 296.1
_cell_volume 1353.5(2)
_exptl_crystal_density_diffrn 1.003
_cod_database_code 4021291

loop_
_symmetry_equiv_pos_as_xyz
x,y,z
-x,-y,-z

loop_
_atom_site_label
_atom_site_type_symbol
_atom_site_fract_x
_atom_site_fract_y
_atom_site_fract_z
_atom_site_U_iso_or_equiv
_atom_site_adp_type
_atom_site_occupancy
_atom_site_symmetry_multiplicity
_atom_site_calc_flag
_atom_site_refinement_flags
_atom_site_disorder_assembly
_atom_site_disorder_group
N(1) N 0.5616 0.3098 0.0153 0.111(3) Uani 1.00 1 d . . .
N(2) N 0.3237 0.0026 0.1103 0.121(3) Uani 1.00 1 d . . .
N(3) N 0.8173 1.0047 0.1119 0.121(3) Uani 1.00 1 d . . .
N(4) N 0.8335 0.7048 -0.1154 0.113(3) Uani 1.00 1 d . . .
C(23) C 0.8777 0.7175 0.1201 0.063(2) Uani 1.00 1 d . . .
C(5) C 0.9161 0.2992 0.3804 0.057(2) Uani 1.00 1 d . . .
C(8) C 0.7535 0.1883 0.3496 0.060(2) Uani 1.00 1 d . . .
C(26) C 0.8785 0.7540 -0.0372 0.077(3) Uani 1.00 1 d . . .
C(19) C 1.1147 0.8193 0.2710 0.059(2) Uani 1.00 1 d . . .
C(21) C 1.1518 0.6517 0.1445 0.070(2) Uani 1.00 1 d . . .
C(24) C 0.9337 0.8132 0.0662 0.060(2) Uani 1.00 1 d . . .
C(14) C 1.3785 0.7378 0.3026 0.062(2) Uani 1.00 1 d . . .
C(7) C 0.7606 0.3980 0.2721 0.078(2) Uani 1.00 1 d . . .
C(1) C 1.0796 0.2683 0.4178 0.066(2) Uani 1.00 1 d . . .
C(20) C 0.9218 0.7795 0.2267 0.071(2) Uani 1.00 1 d . . .
C(25) C 0.8671 0.9208 0.0899 0.078(2) Uani 1.00 1 d . . .
C(18) C 1.1894 0.7090 0.2509 0.058(2) Uani 1.00 1 d . . .
C(11) C 0.5832 0.1980 0.1485 0.061(2) Uani 1.00 1 d . . .
C(10) C 0.5982 0.2930 0.2452 0.066(2) Uani 1.00 1 d . . .
C(22) C 0.9613 0.6139 0.0997 0.073(2) Uani 1.00 1 d . . .
C(6) C 0.9207 0.3596 0.3002 0.072(2) Uani 1.00 1 d . . .
C(12) C 0.5702 0.2599 0.0708 0.075(2) Uani 1.00 1 d . . .
C(13) C 0.4352 0.0870 0.1251 0.080(3) Uani 1.00 1 d . . .
C(9) C 0.5933 0.2269 0.3237 0.073(2) Uani 1.00 1 d . . .
C(4) C 1.2366 0.3840 0.4451 0.096(3) Uani 1.00 1 d . . .
C(17) C 1.3916 0.7738 0.4088 0.111(3) Uani 1.00 1 d . . .
C(16) C 1.4948 0.8433 0.2765 0.097(3) Uani 1.00 1 d . . .
C(3) C 1.1143 0.1627 0.3454 0.094(3) Uani 1.00 1 d . . .
C(2) C 1.0668 0.2246 0.5073 0.109(4) Uani 1.00 1 d . . .
C(15) C 1.4437 0.6239 0.2782 0.098(3) Uani 1.00 1 d . . .
H(1) H 1.0500 0.2886 0.5535 0.136(5) Uiso 1.00 1 c . . .
H(2) H 0.9728 0.1525 0.4924 0.136(5) Uiso 1.00 1 c . . .
H(3) H 1.1680 0.2070 0.5304 0.136(5) Uiso 1.00 1 c . . .
H(4) H 1.0228 0.0893 0.3313 0.107(3) Uiso 1.00 1 c . . .
H(5) H 1.1241 0.1857 0.2900 0.107(3) Uiso 1.00 1 c . . .
H(6) H 1.2169 0.1487 0.3708 0.107(3) Uiso 1.00 1 c . . .
H(7) H 1.3363 0.3653 0.4690 0.104(3) Uiso 1.00 1 c . . .
H(8) H 1.2497 0.4114 0.3918 0.104(3) Uiso 1.00 1 c . . .
H(9) H 1.2183 0.4471 0.4914 0.104(3) Uiso 1.00 1 c . . .
H(10) H 0.8987 0.3573 0.4307 0.067(2) Uiso 1.00 1 c . . .
H(11) H 0.7638 0.1317 0.2959 0.074(3) Uiso 1.00 1 c . . .
H(12) H 0.7441 0.1497 0.3978 0.074(3) Uiso 1.00 1 c . . .
H(13) H 0.4977 0.1553 0.3023 0.089(3) Uiso 1.00 1 c . . .
H(14) H 0.5818 0.2806 0.3786 0.089(3) Uiso 1.00 1 c . . .
H(15) H 1.0188 0.4293 0.3180 0.079(3) Uiso 1.00 1 c . . .
H(16) H 0.9284 0.3004 0.2472 0.079(3) Uiso 1.00 1 c . . .
H(17) H 0.7707 0.4325 0.2218 0.089(3) Uiso 1.00 1 c . . .
H(18) H 0.7567 0.4592 0.3249 0.089(3) Uiso 1.00 1 c . . .
H(19) H 0.5043 0.3254 0.2388 0.080(3) Uiso 1.00 1 c . . .
H(20) H 0.6840 0.1735 0.1530 0.070(2) Uiso 1.00 1 c . . .
H(21) H 1.5060 0.7934 0.4419 0.133(4) Uiso 1.00 1 c . . .
H(22) H 1.3514 0.8435 0.4254 0.133(4) Uiso 1.00 1 c . . .
H(23) H 1.3231 0.7066 0.4240 0.133(4) Uiso 1.00 1 c . . .
H(24) H 1.3745 0.5582 0.2947 0.124(4) Uiso 1.00 1 c . . .
H(25) H 1.4389 0.5993 0.2133 0.124(4) Uiso 1.00 1 c . . .
H(26) H 1.5578 0.6442 0.3120 0.123(4) Uiso 1.00 1 c . . .
H(27) H 1.6079 0.8620 0.3112 0.114(4) Uiso 1.00 1 c . . .
H(28) H 1.4918 0.8192 0.2118 0.114(4) Uiso 1.00 1 c . . .
H(29) H 1.4563 0.9142 0.2911 0.114(4) Uiso 1.00 1 c . . .
H(30) H 1.1239 0.6483 0.2735 0.071(3) Uiso 1.00 1 c . . .
H(31) H 1.1731 0.8792 0.2450 0.070(2) Uiso 1.00 1 c . . .
H(32) H 1.1337 0.8538 0.3364 0.070(2) Uiso 1.00 1 c . . .
H(33) H 0.8845 0.8512 0.2362 0.088(3) Uiso 1.00 1 c . . .
H(34) H 0.8638 0.7249 0.2567 0.088(3) Uiso 1.00 1 c . . .
H(35) H 1.2102 0.7124 0.1193 0.087(3) Uiso 1.00 1 c . . .
H(36) H 1.1935 0.5821 0.1319 0.087(3) Uiso 1.00 1 c . . .
H(37) H 0.9068 0.5491 0.1225 0.082(3) Uiso 1.00 1 c . . .
H(38) H 0.9458 0.5843 0.0340 0.082(3) Uiso 1.00 1 c . . .
H(39) H 0.7581 0.6823 0.0992 0.073(3) Uiso 1.00 1 c . . .
H(40) H 1.0543 0.8431 0.0831 0.070(2) Uiso 1.00 1 c . . .

loop_
_atom_site_aniso_label
_atom_site_aniso_U_11
_atom_site_aniso_U_22
_atom_site_aniso_U_33
_atom_site_aniso_U_12
_atom_site_aniso_U_13
_atom_site_aniso_U_23
N(1) 0.1155 0.1482 0.0733 0.0210 0.0211 0.0586
N(2) 0.1176 0.1083 0.1031 -0.0211 -0.0135 0.0467
N(3) 0.1712 0.1132 0.0738 0.0864 -0.0102 -0.0021
N(4) 0.1458 0.1341 0.0578 0.0445 0.0313 0.0176
C(23) 0.0433 0.0806 0.0595 0.0125 0.0094 0.0173
C(5) 0.0585 0.0639 0.0440 0.0178 0.0141 0.0039
C(8) 0.0600 0.0727 0.0518 0.0165 0.0197 0.0263
C(26) 0.0841 0.0897 0.0621 0.0303 0.0251 0.0206
C(19) 0.0677 0.0693 0.0378 0.0227 0.0156 0.0085
C(21) 0.0883 0.0707 0.0577 0.0414 0.0139 0.0135
C(24) 0.0641 0.0668 0.0451 0.0179 0.0085 0.0117
C(14) 0.0568 0.0775 0.0568 0.0235 0.0111 0.0256
C(7) 0.0954 0.0671 0.0593 0.0169 -0.0002 0.0136
C(1) 0.0615 0.0802 0.0452 0.0150 0.0116 0.0056
C(20) 0.0646 0.0945 0.0616 0.0284 0.0241 0.0245
C(25) 0.0961 0.0768 0.0494 0.0331 -0.0033 0.0031
C(18) 0.0601 0.0630 0.0555 0.0142 0.0185 0.0256
C(11) 0.0556 0.0717 0.0480 0.0101 0.0053 0.0150
C(10) 0.0585 0.0775 0.0643 0.0292 0.0145 0.0158
C(22) 0.0860 0.0528 0.0668 0.0097 -0.0006 0.0131
C(6) 0.0656 0.0724 0.0601 -0.0045 0.0040 0.0195
C(12) 0.0658 0.0904 0.0564 0.0107 0.0071 0.0152
C(13) 0.0825 0.0858 0.0610 0.0084 -0.0028 0.0280
C(9) 0.0587 0.1162 0.0480 0.0270 0.0177 0.0239
C(4) 0.0718 0.1019 0.0853 0.0060 0.0047 0.0040
C(17) 0.0906 0.1851 0.0572 0.0513 0.0066 0.0305
C(16) 0.0570 0.1040 0.1231 0.0097 0.0108 0.0433
C(3) 0.0705 0.1034 0.0932 0.0405 0.0077 -0.0085
C(2) 0.0871 0.1742 0.0780 0.0399 0.0112 0.0603
C(15) 0.0922 0.1091 0.1075 0.0475 0.0156 0.0437

loop_
_geom_bond_atom_site_label_1
_geom_bond_atom_site_label_2
_geom_bond_distance
_geom_bond_publ_flag
_geom_bond_site_symmetry_1
_geom_bond_site_symmetry_2
N(1) C(12) 1.135612 yes . .
N(2) C(13) 1.124032 yes . .
N(3) C(25) 1.153742 yes . .
N(4) C(26) 1.145458 yes . .
C(23) C(24) 1.559565 yes . .
C(23) C(20) 1.549631 yes . .
C(23) C(22) 1.531615 yes . .
C(23) H(39) 0.949986 no . .
C(5) C(8) 1.543382 yes . .
C(5) C(1) 1.551496 yes . .
C(5) C(6) 1.544621 yes . .
C(5) H(10) 0.949955 no . .
C(8) C(9) 1.535208 yes . .
C(8) H(11) 0.950041 no . .
C(8) H(12) 0.949964 no . .
C(26) C(24) 1.499940 yes . .
C(19) C(20) 1.549188 yes . .
C(19) C(18) 1.551109 yes . .
C(19) H(31) 0.949994 no . .
C(19) H(32) 0.950029 no . .
C(21) C(18) 1.542192 yes . .
C(21) C(22) 1.534093 yes . .
C(21) H(35) 0.950001 no . .
C(21) H(36) 0.950016 no . .
C(24) C(25) 1.485354 yes . .
C(24) H(40) 0.949968 no . .
C(14) C(18) 1.562033 yes . .
C(14) C(17) 1.543313 yes . .
C(14) C(16) 1.542067 yes . .
C(14) C(15) 1.543671 yes . .
C(7) C(10) 1.508343 yes . .
C(7) C(6) 1.539687 yes . .
C(7) H(17) 0.950016 no . .
C(7) H(18) 0.950033 no . .
C(1) C(4) 1.550106 yes . .
C(1) C(3) 1.562668 yes . .
C(1) C(2) 1.569718 yes . .
C(20) H(33) 0.950023 no . .
C(20) H(34) 0.950025 no . .
C(18) H(30) 0.950031 no . .
C(11) C(10) 1.581781 yes . .
C(11) C(12) 1.524333 yes . .
C(11) C(13) 1.478797 yes . .
C(11) H(20) 0.949970 no . .
C(10) C(9) 1.564732 yes . .
C(10) H(19) 0.949968 no . .
C(22) H(37) 0.949939 no . .
C(22) H(38) 0.950010 no . .
C(6) H(15) 0.949975 no . .
C(6) H(16) 0.950101 no . .
C(9) H(13) 0.950040 no . .
C(9) H(14) 0.949989 no . .
C(4) H(7) 0.949951 no . .
C(4) H(8) 0.949950 no . .
C(4) H(9) 0.950048 no . .
C(17) H(21) 0.949982 no . .
C(17) H(22) 0.950032 no . .
C(17) H(23) 0.949985 no . .
C(16) H(27) 0.949967 no . .
C(16) H(28) 0.950045 no . .
C(16) H(29) 0.949960 no . .
C(3) H(4) 0.949953 no . .
C(3) H(5) 0.950089 no . .
C(3) H(6) 0.949978 no . .
C(2) H(1) 0.950106 no . .
C(2) H(2) 0.950012 no . .
C(2) H(3) 0.950034 no . .
C(15) H(24) 0.950060 no . .
C(15) H(25) 0.950099 no . .
C(15) H(26) 0.949922 no . .

loop_
_cod_related_entry_id
_cod_related_entry_database
_cod_related_entry_code
1 ChemSpider 9346824
